data_7009580
loop_
_publ_author_name
'Goodwin, Jeremy C.'
'Sessoli, Roberta'
'Gatteschi, Dante'
'Wernsdorfer, Wolfgang'
'Powell, Annie K.'
'Heath, Sarah L.'

_publ_section_title
;
 Towards nanostructured arrays of single molecule magnets: new Fe19
 oxyhydroxide clusters displaying high ground state spins and
 hysteresis&#x200A;&#x2020;
;
_journal_issue 12
_journal_name_full 'Journal of the Chemical Society, Dalton Transactions'
_journal_page_first 1835
_journal_paper_doi 10.1039/b002135k
_journal_year 2000
_chemical_formula_sum 'C14 H32 Fe2 N2 O16'
_chemical_formula_weight 596.12
_chemical_name_common 'Metheidi dimer'
_chemical_name_systematic
; 
 ? 
;
_space_group_IT_number 2
_symmetry_cell_setting triclinic
_symmetry_space_group_name_Hall '-P 1'
_symmetry_space_group_name_H-M 'P -1'
_atom_sites_solution_hydrogens geom
_atom_sites_solution_primary direct
_atom_sites_solution_secondary difmap
_audit_creation_method SHELXL-97
_cell_angle_alpha 67.995(2)
_cell_angle_beta 88.680(2)
_cell_angle_gamma 74.027(2)
_cell_formula_units_Z 1
_cell_length_a 6.9549(8)
_cell_length_b 9.3819(11)
_cell_length_c 9.9130(12)
_cell_measurement_reflns_used 1719
_cell_measurement_temperature 150(2)
_cell_measurement_theta_max 28.28
_cell_measurement_theta_min 2.22
_cell_volume 574.22(12)
_computing_cell_refinement 'Bruker SMART'
_computing_data_collection 'Bruker SMART'
_computing_data_reduction 'Bruker SHELXTL'
_computing_molecular_graphics 'Bruker SHELXTL'
_computing_publication_material 'Bruker SHELXTL'
_computing_structure_refinement 'SHELXL-97 (Sheldrick, 1997)'
_computing_structure_solution 'SHELXS-97 (Sheldrick, 1990)'
_diffrn_ambient_temperature 150(2)
_diffrn_measured_fraction_theta_full 0.917
_diffrn_measured_fraction_theta_max 0.917
_diffrn_measurement_device_type 'CCD area detector'
_diffrn_measurement_method 'phi and omega scans'
_diffrn_radiation_monochromator graphite
_diffrn_radiation_source 'fine-focus sealed tube'
_diffrn_radiation_type MoK\a
_diffrn_radiation_wavelength 0.71073
_diffrn_reflns_av_R_equivalents 0.0646
_diffrn_reflns_av_sigmaI/netI 0.0722
_diffrn_reflns_limit_h_max 9
_diffrn_reflns_limit_h_min -9
_diffrn_reflns_limit_k_max 12
_diffrn_reflns_limit_k_min -12
_diffrn_reflns_limit_l_max 7
_diffrn_reflns_limit_l_min -13
_diffrn_reflns_number 3810
_diffrn_reflns_theta_full 28.28
_diffrn_reflns_theta_max 28.28
_diffrn_reflns_theta_min 2.22
_exptl_absorpt_coefficient_mu 1.344
_exptl_absorpt_correction_T_max 0.9644
_exptl_absorpt_correction_T_min 0.8714
_exptl_absorpt_correction_type Semi-empirical
_exptl_absorpt_process_details 'Repeated and equivalent reflections'
_exptl_crystal_colour Green
_exptl_crystal_density_diffrn 1.724
_exptl_crystal_density_method 'not measured'
_exptl_crystal_description Needle
_exptl_crystal_F_000 310
_exptl_crystal_size_max 0.30
_exptl_crystal_size_mid 0.10
_exptl_crystal_size_min 0.05
_refine_diff_density_max 0.918
_refine_diff_density_min -0.474
_refine_diff_density_rms 0.122
_refine_ls_extinction_method none
_refine_ls_goodness_of_fit_ref 1.022
_refine_ls_hydrogen_treatment mixed
_refine_ls_matrix_type full
_refine_ls_number_parameters 172
_refine_ls_number_reflns 2620
_refine_ls_number_restraints 9
_refine_ls_restrained_S_all 1.020
_refine_ls_R_factor_all 0.0608
_refine_ls_R_factor_gt 0.0488
_refine_ls_shift/su_max 0.000
_refine_ls_shift/su_mean 0.000
_refine_ls_structure_factor_coef Fsqd
_refine_ls_weighting_details 'calc w=1/[\s^2^(Fo^2^)+(0.0698P)^2^+0.0000P] where P=(Fo^2^+2Fc^2^)/3'
_refine_ls_weighting_scheme calc
_refine_ls_wR_factor_gt 0.1192
_refine_ls_wR_factor_ref 0.1242
_reflns_number_gt 2149
_reflns_number_total 2620
_reflns_threshold_expression >2sigma(I)
_cod_data_source_file b002135k.txt
_cod_data_source_block ihs23m
_cod_depositor_comments
;
The following automatic conversions were performed:
'_symmetry_cell_setting' value 'Triclinic' changed to 'triclinic'
according to '/home/saulius/struct/CIF-dictionaries/cif_core.dic'
dictionary named 'cif_core.dic' version 2.4.1 from 2010-06-29.

Automatic conversion script
Id: cif_fix_enum 1527 2010-12-29 10:47:43Z saulius 
;
_cod_original_sg_symbol_H-M P-1
_cod_database_code 7009580

loop_
_symmetry_equiv_pos_as_xyz
'x, y, z'
'-x, -y, -z'

loop_
_atom_site_label
_atom_site_type_symbol
_atom_site_fract_x
_atom_site_fract_y
_atom_site_fract_z
_atom_site_U_iso_or_equiv
_atom_site_adp_type
_atom_site_occupancy
_atom_site_symmetry_multiplicity
_atom_site_calc_flag
_atom_site_refinement_flags
_atom_site_disorder_assembly
_atom_site_disorder_group
Fe1 Fe 0.38908(6) 0.16305(5) 0.51815(4) 0.01862(16) Uani 1 1 d . . .
O1 O 0.4200(3) -0.0720(3) 0.5974(2) 0.0232(5) Uani 1 1 d . . .
O2 O 0.1319(3) 0.2557(3) 0.3938(2) 0.0221(4) Uani 1 1 d . . .
O3 O -0.1877(3) 0.4005(3) 0.3668(2) 0.0269(5) Uani 1 1 d . . .
O4 O 0.5381(3) 0.1625(3) 0.6847(2) 0.0257(5) Uani 1 1 d . . .
O5 O 0.5359(4) 0.1920(3) 0.8973(3) 0.0379(6) Uani 1 1 d . . .
N1 N 0.1601(3) 0.1457(3) 0.6828(3) 0.0187(5) Uani 1 1 d . . .
C1 C 0.3297(5) -0.1353(4) 0.7286(4) 0.0278(7) Uani 1 1 d . . .
H1A H 0.4122 -0.1483 0.8124 0.033 Uiso 1 1 calc R . .
H1B H 0.3146 -0.2391 0.7408 0.033 Uiso 1 1 calc R . .
C2 C 0.1268(5) -0.0167(4) 0.7151(4) 0.0250(7) Uani 1 1 d . . .
H2 H 0.0504 -0.0075 0.6288 0.030 Uiso 1 1 calc R . .
C3 C 0.0069(5) -0.0722(4) 0.8446(3) 0.0253(7) Uani 1 1 d . . .
H3A H -0.1205 0.0069 0.8301 0.038 Uiso 1 1 calc R . .
H3B H 0.0796 -0.0866 0.9321 0.038 Uiso 1 1 calc R . .
H3C H -0.0141 -0.1722 0.8535 0.038 Uiso 1 1 calc R . .
C4 C -0.0227(4) 0.2747(4) 0.6069(3) 0.0225(6) Uani 1 1 d . . .
H4A H -0.0251 0.3700 0.6246 0.027 Uiso 1 1 calc R . .
H4B H -0.1399 0.2418 0.6453 0.027 Uiso 1 1 calc R . .
C5 C -0.0307(4) 0.3137(3) 0.4430(3) 0.0208(6) Uani 1 1 d . . .
C6 C 0.2413(5) 0.1603(4) 0.8114(3) 0.0256(7) Uani 1 1 d . . .
H6A H 0.2398 0.0672 0.8978 0.031 Uiso 1 1 calc R . .
H6B H 0.1553 0.2546 0.8238 0.031 Uiso 1 1 calc R . .
C7 C 0.4545(5) 0.1739(4) 0.7984(3) 0.0241(6) Uani 1 1 d . . .
O6 O 0.4237(3) 0.3865(2) 0.4160(2) 0.0214(4) Uani 1 1 d D . .
H6C H 0.540(3) 0.408(4) 0.424(3) 0.026 Uiso 1 1 d D . .
H6D H 0.389(4) 0.437(4) 0.3193(7) 0.026 Uiso 1 1 d D . .
O7 O -0.2565(4) 0.4171(3) 0.8399(3) 0.0324(5) Uani 1 1 d D . .
H7A H -0.309(5) 0.334(3) 0.869(4) 0.039 Uiso 1 1 d D . .
H7B H -0.289(5) 0.457(4) 0.909(3) 0.039 Uiso 1 1 d D . .
O8 O 0.2033(6) 0.4742(4) 0.9457(3) 0.0582(9) Uani 1 1 d D . .
H8A H 0.217(6) 0.533(4) 0.8524(18) 0.070 Uiso 1 1 d D . .
H8B H 0.081(4) 0.529(5) 0.960(4) 0.070 Uiso 1 1 d D . .

loop_
_atom_site_aniso_label
_atom_site_aniso_U_11
_atom_site_aniso_U_22
_atom_site_aniso_U_33
_atom_site_aniso_U_23
_atom_site_aniso_U_13
_atom_site_aniso_U_12
Fe1 0.0158(2) 0.0197(2) 0.0191(2) -0.00646(18) 0.00309(16) -0.00462(16)
O1 0.0268(11) 0.0200(10) 0.0211(11) -0.0057(9) 0.0094(9) -0.0078(9)
O2 0.0187(10) 0.0270(11) 0.0185(10) -0.0070(9) 0.0027(8) -0.0057(9)
O3 0.0178(10) 0.0301(12) 0.0240(11) -0.0041(10) -0.0031(9) -0.0020(9)
O4 0.0194(10) 0.0339(12) 0.0223(11) -0.0056(10) 0.0009(9) -0.0124(9)
O5 0.0453(15) 0.0498(15) 0.0264(13) -0.0117(12) -0.0030(11) -0.0295(13)
N1 0.0161(11) 0.0209(12) 0.0182(12) -0.0072(10) 0.0014(9) -0.0042(10)
C1 0.0324(17) 0.0244(16) 0.0256(17) -0.0085(14) 0.0116(14) -0.0090(13)
C2 0.0257(15) 0.0248(16) 0.0254(16) -0.0085(13) 0.0056(13) -0.0106(13)
C3 0.0214(14) 0.0256(16) 0.0267(16) -0.0081(13) 0.0062(13) -0.0063(12)
C4 0.0168(13) 0.0254(16) 0.0227(15) -0.0080(13) 0.0032(12) -0.0036(12)
C5 0.0182(14) 0.0211(15) 0.0241(15) -0.0069(12) 0.0028(12) -0.0098(12)
C6 0.0231(15) 0.0338(17) 0.0214(15) -0.0138(14) 0.0000(12) -0.0056(13)
C7 0.0281(15) 0.0209(15) 0.0207(15) -0.0031(12) -0.0026(13) -0.0098(12)
O6 0.0200(10) 0.0191(10) 0.0218(10) -0.0035(9) -0.0016(8) -0.0064(8)
O7 0.0426(14) 0.0292(13) 0.0250(12) -0.0072(10) -0.0034(10) -0.0139(11)
O8 0.100(3) 0.058(2) 0.0292(15) -0.0164(14) 0.0038(16) -0.0441(19)

loop_
_atom_type_symbol
_atom_type_description
_atom_type_scat_dispersion_real
_atom_type_scat_dispersion_imag
_atom_type_scat_source
C C 0.0033 0.0016 'International Tables Vol C Tables 4.2.6.8 and 6.1.1.4'
H H 0.0000 0.0000 'International Tables Vol C Tables 4.2.6.8 and 6.1.1.4'
N N 0.0061 0.0033 'International Tables Vol C Tables 4.2.6.8 and 6.1.1.4'
O O 0.0106 0.0060 'International Tables Vol C Tables 4.2.6.8 and 6.1.1.4'
Fe Fe 0.3463 0.8444 'International Tables Vol C Tables 4.2.6.8 and 6.1.1.4'

loop_
_geom_angle_atom_site_label_1
_geom_angle_atom_site_label_2
_geom_angle_atom_site_label_3
_geom_angle
_geom_angle_site_symmetry_1
_geom_angle_site_symmetry_3
_geom_angle_publ_flag
O1 Fe1 O4 109.04(9) 2_656 . ?
O1 Fe1 O2 103.98(9) 2_656 . ?
O4 Fe1 O2 145.28(9) . . ?
O1 Fe1 O1 73.24(10) 2_656 . ?
O4 Fe1 O1 96.42(9) . . ?
O2 Fe1 O1 103.13(9) . . ?
O1 Fe1 O6 93.08(9) 2_656 . ?
O4 Fe1 O6 83.58(9) . . ?
O2 Fe1 O6 84.27(8) . . ?
O1 Fe1 O6 165.59(9) . . ?
O1 Fe1 N1 152.01(9) 2_656 . ?
O4 Fe1 N1 78.59(9) . . ?
O2 Fe1 N1 77.28(9) . . ?
O1 Fe1 N1 79.21(8) . . ?
O6 Fe1 N1 114.75(9) . . ?
C1 O1 Fe1 135.48(19) . 2_656 ?
C1 O1 Fe1 116.97(18) . . ?
Fe1 O1 Fe1 106.76(9) 2_656 . ?
C5 O2 Fe1 120.16(19) . . ?
C7 O4 Fe1 122.53(19) . . ?
C4 N1 C6 113.9(2) . . ?
C4 N1 C2 110.0(2) . . ?
C6 N1 C2 113.5(2) . . ?
C4 N1 Fe1 105.65(17) . . ?
C6 N1 Fe1 108.56(17) . . ?
C2 N1 Fe1 104.36(16) . . ?
O1 C1 C2 106.8(3) . . ?
C1 C2 N1 107.5(2) . . ?
C1 C2 C3 112.9(3) . . ?
N1 C2 C3 115.0(2) . . ?
N1 C4 C5 110.9(2) . . ?
O3 C5 O2 124.5(3) . . ?
O3 C5 C4 118.9(3) . . ?
O2 C5 C4 116.5(2) . . ?
N1 C6 C7 112.6(2) . . ?
O5 C7 O4 124.6(3) . . ?
O5 C7 C6 118.5(3) . . ?
O4 C7 C6 116.9(3) . . ?

loop_
_geom_bond_atom_site_label_1
_geom_bond_atom_site_label_2
_geom_bond_distance
_geom_bond_site_symmetry_2
_geom_bond_publ_flag
Fe1 O1 1.961(2) 2_656 ?
Fe1 O4 1.967(2) . ?
Fe1 O2 1.979(2) . ?
Fe1 O1 1.994(2) . ?
Fe1 O6 2.038(2) . ?
Fe1 N1 2.247(2) . ?
O1 C1 1.424(4) . ?
O1 Fe1 1.961(2) 2_656 ?
O2 C5 1.283(4) . ?
O3 C5 1.230(4) . ?
O4 C7 1.283(4) . ?
O5 C7 1.230(4) . ?
N1 C4 1.471(4) . ?
N1 C6 1.474(4) . ?
N1 C2 1.517(4) . ?
C1 C2 1.511(4) . ?
C2 C3 1.518(4) . ?
C4 C5 1.525(4) . ?
C6 C7 1.521(4) . ?

loop_
_geom_torsion_atom_site_label_1
_geom_torsion_atom_site_label_2
_geom_torsion_atom_site_label_3
_geom_torsion_atom_site_label_4
_geom_torsion
_geom_torsion_site_symmetry_1
_geom_torsion_site_symmetry_2
_geom_torsion_site_symmetry_3
_geom_torsion_site_symmetry_4
_geom_torsion_publ_flag
O1 Fe1 O1 C1 171.4(3) 2_656 . . . ?
O4 Fe1 O1 C1 63.4(2) . . . . ?
O2 Fe1 O1 C1 -87.7(2) . . . . ?
O6 Fe1 O1 C1 152.6(3) . . . . ?
N1 Fe1 O1 C1 -13.6(2) . . . . ?
O1 Fe1 O1 Fe1 0.0 2_656 . . 2_656 ?
O4 Fe1 O1 Fe1 -108.00(11) . . . 2_656 ?
O2 Fe1 O1 Fe1 100.89(11) . . . 2_656 ?
O6 Fe1 O1 Fe1 -18.9(4) . . . 2_656 ?
N1 Fe1 O1 Fe1 174.95(12) . . . 2_656 ?
O1 Fe1 O2 C5 174.0(2) 2_656 . . . ?
O4 Fe1 O2 C5 -24.3(3) . . . . ?
O1 Fe1 O2 C5 98.3(2) . . . . ?
O6 Fe1 O2 C5 -94.3(2) . . . . ?
N1 Fe1 O2 C5 22.7(2) . . . . ?
O1 Fe1 O4 C7 -160.9(2) 2_656 . . . ?
O2 Fe1 O4 C7 37.9(3) . . . . ?
O1 Fe1 O4 C7 -86.4(2) . . . . ?
O6 Fe1 O4 C7 108.1(2) . . . . ?
N1 Fe1 O4 C7 -8.8(2) . . . . ?
O1 Fe1 N1 C4 -122.5(2) 2_656 . . . ?
O4 Fe1 N1 C4 128.24(19) . . . . ?
O2 Fe1 N1 C4 -26.61(18) . . . . ?
O1 Fe1 N1 C4 -132.87(19) . . . . ?
O6 Fe1 N1 C4 50.9(2) . . . . ?
O1 Fe1 N1 C6 114.9(2) 2_656 . . . ?
O4 Fe1 N1 C6 5.66(19) . . . . ?
O2 Fe1 N1 C6 -149.2(2) . . . . ?
O1 Fe1 N1 C6 104.55(19) . . . . ?
O6 Fe1 N1 C6 -71.7(2) . . . . ?
O1 Fe1 N1 C2 -6.5(3) 2_656 . . . ?
O4 Fe1 N1 C2 -115.72(18) . . . . ?
O2 Fe1 N1 C2 89.44(18) . . . . ?
O1 Fe1 N1 C2 -16.83(18) . . . . ?
O6 Fe1 N1 C2 166.92(16) . . . . ?
Fe1 O1 C1 C2 -150.2(2) 2_656 . . . ?
Fe1 O1 C1 C2 41.6(3) . . . . ?
O1 C1 C2 N1 -55.1(3) . . . . ?
O1 C1 C2 C3 177.0(2) . . . . ?
C4 N1 C2 C1 155.3(2) . . . . ?
C6 N1 C2 C1 -75.7(3) . . . . ?
Fe1 N1 C2 C1 42.4(3) . . . . ?
C4 N1 C2 C3 -78.0(3) . . . . ?
C6 N1 C2 C3 51.1(3) . . . . ?
Fe1 N1 C2 C3 169.1(2) . . . . ?
C6 N1 C4 C5 146.8(2) . . . . ?
C2 N1 C4 C5 -84.4(3) . . . . ?
Fe1 N1 C4 C5 27.7(3) . . . . ?
Fe1 O2 C5 O3 165.2(2) . . . . ?
Fe1 O2 C5 C4 -12.9(3) . . . . ?
N1 C4 C5 O3 168.7(3) . . . . ?
N1 C4 C5 O2 -13.2(4) . . . . ?
C4 N1 C6 C7 -120.3(3) . . . . ?
C2 N1 C6 C7 112.7(3) . . . . ?
Fe1 N1 C6 C7 -2.9(3) . . . . ?
Fe1 O4 C7 O5 -171.5(2) . . . . ?
Fe1 O4 C7 C6 9.8(4) . . . . ?
N1 C6 C7 O5 177.7(3) . . . . ?
N1 C6 C7 O4 -3.5(4) . . . . ?
